data_2007046
loop_
_publ_author_name
'Li, Wan-Sheung'
'Blake, Alexander J.'
'Champness, Neil R.'
'Schr\"oder, Martin'
'Bruce, Duncan W.'

_publ_section_title
;
 Hexakis(<i>N</i>,<i>N</i>-dimethylformamide-<i>O</i>)nickel(II)
 Bis(tetrafluoroborate)
;
_journal_issue 3
_journal_name_full 'Acta Crystallographica Section C'
_journal_page_first 349
_journal_page_last 351
_journal_paper_doi 10.1107/S010827019701398X
_journal_volume 54
_journal_year 1998
_chemical_formula_iupac '[Ni(C3 H7 N O)6] (B F4)2'
_chemical_formula_moiety '[Ni(C3H7NO)6] (BF4)2'
_chemical_formula_sum 'C18 H42 B2 F8 N6 Ni O6'
_chemical_formula_weight 670.91
_chemical_name_systematic
;
[Hexakis(N,N-dimethylformamido)nickel(II)] bis(tetrafluoroborate)
;
_space_group_IT_number 14
_symmetry_cell_setting monoclinic
_symmetry_space_group_name_Hall '-P 2ybc'
_symmetry_space_group_name_H-M 'P 1 21/c 1'
_audit_creation_method SHELXL-97
_cell_angle_alpha 90.00
_cell_angle_beta 92.88(2)
_cell_angle_gamma 90.00
_cell_formula_units_Z 4
_cell_length_a 14.612(3)
_cell_length_b 10.715(3)
_cell_length_c 20.636(4)
_cell_measurement_reflns_used 29
_cell_measurement_temperature 150(2)
_cell_measurement_theta_max 14
_cell_measurement_theta_min 12.5
_cell_volume 3226.8(13)
_computing_cell_refinement STADI-4
_computing_data_collection 'STADI-4 (Stoe & Cie, 1995a)'
_computing_data_reduction 'X-RED (Stoe & Cie, 1995b)'
_computing_molecular_graphics 'SHELXTL/PC (Sheldrick, 1994)'
_computing_publication_material SHELXL97
_computing_structure_refinement 'SHELXL97 (Sheldrick, 1997)'
_computing_structure_solution 'SHELXS96 (Sheldrick, 1990)'
_diffrn_ambient_temperature 150(2)
_diffrn_measured_fraction_theta_full 0.943
_diffrn_measured_fraction_theta_max 0.943
_diffrn_measurement_device_type
;
Stoe Stadi-4 four-circle diffractometer with Oxford Cryosystems open-flow
cryostat (Cosier & Glazer, 1986)
;
_diffrn_measurement_method \w-2\q
_diffrn_radiation_monochromator graphite
_diffrn_radiation_source 'fine-focus sealed tube'
_diffrn_radiation_type MoK\a
_diffrn_radiation_wavelength 0.71073
_diffrn_reflns_av_R_equivalents 0.0885
_diffrn_reflns_av_sigmaI/netI 0.0395
_diffrn_reflns_limit_h_max 17
_diffrn_reflns_limit_h_min -17
_diffrn_reflns_limit_k_max 12
_diffrn_reflns_limit_k_min 0
_diffrn_reflns_limit_l_max 24
_diffrn_reflns_limit_l_min -24
_diffrn_reflns_number 7347
_diffrn_reflns_theta_full 25.02
_diffrn_reflns_theta_max 25.02
_diffrn_reflns_theta_min 2.53
_diffrn_standards_decay_% 'variations +-4'
_diffrn_standards_interval_time 60
_diffrn_standards_number 3
_exptl_absorpt_coefficient_mu 0.687
_exptl_absorpt_correction_T_max 0.828
_exptl_absorpt_correction_T_min 0.792
_exptl_absorpt_correction_type '\y scans (North et al., 1968)'
_exptl_crystal_colour green
_exptl_crystal_density_diffrn 1.381
_exptl_crystal_density_method 'not measured'
_exptl_crystal_description 'irregular block'
_exptl_crystal_F_000 1400
_exptl_crystal_size_max 0.50
_exptl_crystal_size_mid 0.31
_exptl_crystal_size_min 0.30
_refine_diff_density_max 0.94
_refine_diff_density_min -0.72
_refine_ls_extinction_method none
_refine_ls_goodness_of_fit_ref 1.139
_refine_ls_hydrogen_treatment 'H atoms: see below'
_refine_ls_matrix_type full
_refine_ls_number_parameters 381
_refine_ls_number_reflns 5691
_refine_ls_number_restraints 132
_refine_ls_restrained_S_all 1.185
_refine_ls_R_factor_all 0.0954
_refine_ls_R_factor_gt 0.0610
_refine_ls_shift/su_max 0.018
_refine_ls_shift/su_mean 0.001
_refine_ls_structure_factor_coef Fsqd
_refine_ls_weighting_details 'w = 1/[\s^2^(Fo^2^)+(0.019P)^2^+12.50P] where P=(Fo^2^+2Fc^2^)/3'
_refine_ls_weighting_scheme calc
_refine_ls_wR_factor_ref 0.1391
_reflns_number_gt 4045
_reflns_number_total 5691
_reflns_threshold_expression I>2sigma(I)
_cod_data_source_file ab1501.cif
_cod_data_source_block nitrs3
_cod_depositor_comments
;
The following automatic conversions were performed:

'_refine_ls_weighting_scheme' value 'calc w =
1/[\s^2^(Fo^2^)+(0.019P)^2^+12.50P] where P=(Fo^2^+2Fc^2^)/3' was
changed to 'calc'. New tag '_refine_ls_weighting_details' was
created. The value of the new tag was set to 'w =
1/[\s^2^(Fo^2^)+(0.019P)^2^+12.50P] where P=(Fo^2^+2Fc^2^)/3'.

Automatic conversion script
Id: cif_fix_values 3143 2015-03-26 13:38:13Z robertas 
;
_cod_original_cell_volume 3226.9(13)
_cod_original_sg_symbol_H-M 'P 21/c'
_cod_database_code 2007046

loop_
_symmetry_equiv_pos_as_xyz
'x, y, z'
'-x, -y, -z'
'-x, y+1/2, -z+1/2'
'x, -y-1/2, z-1/2'

loop_
_atom_site_label
_atom_site_fract_x
_atom_site_fract_y
_atom_site_fract_z
_atom_site_U_iso_or_equiv
_atom_site_adp_type
_atom_site_calc_flag
_atom_site_refinement_flags
_atom_site_occupancy
_atom_site_disorder_assembly
_atom_site_disorder_group
_atom_site_type_symbol
Ni1 .0000 .5000 .0000 .0281(2) Uani d S 1 . . Ni
Ni2 .5000 .5000 .0000 .0222(2) Uani d S 1 . . Ni
O1 -.0992(2) .5658(3) .05841(16) .0318(8) Uani d . 1 . . O
O2 -.0357(2) .3217(3) .02216(15) .0329(8) Uani d . 1 . . O
O3 .0883(2) .5019(4) .07985(15) .0345(8) Uani d . 1 . . O
O4 .4048(2) .3877(3) .04232(15) .0291(8) Uani d . 1 . . O
O5 .5472(2) .5428(3) .09253(15) .0279(7) Uani d . 1 . . O
O6 .4114(2) .6464(3) -.00032(15) .0284(7) Uani d . 1 . . O
N1 -.1302(3) .6694(4) .1501(2) .0352(10) Uani d . 1 . . N
N2 -.0708(3) .1813(4) .09875(18) .0273(9) Uani d . 1 . . N
N3 .2143(3) .5653(4) .13749(18) .0306(9) Uani d . 1 . . N
N4 .2820(3) .2625(4) .05257(19) .0269(9) Uani d . 1 . . N
N5 .5683(3) .4678(4) .19509(19) .0311(10) Uani d . 1 . . N
N6 .3733(3) .8446(4) .0225(2) .0353(10) Uani d . 1 . . N
C1 -.0788(3) .6448(5) .1015(2) .0322(12) Uani d . 1 . . C
H1 -.0229 .6893 .0988 .039 Uiso calc R 1 . . H
C2 -.1029(4) .7621(6) .1992(3) .0541(17) Uani d . 1 . . C
H2A -.0982 .7222 .2420 .081 Uiso calc R 1 . . H
H2B -.1488 .8288 .1993 .081 Uiso calc R 1 . . H
H2C -.0433 .7974 .1894 .081 Uiso calc R 1 . . H
C3 -.2176(4) .6061(6) .1577(3) .0465(15) Uani d . 1 . . C
H3A -.2157 .5619 .1994 .070 Uiso calc R 1 . . H
H3B -.2285 .5462 .1223 .070 Uiso calc R 1 . . H
H3C -.2671 .6678 .1567 .070 Uiso calc R 1 . . H
C4 -.0566(3) .2952(5) .0782(2) .0299(11) Uani d . 1 . . C
H4 -.0626 .3618 .1081 .036 Uiso calc R 1 . . H
C5 -.0943(4) .1573(5) .1657(2) .0426(14) Uani d . 1 . . C
H5A -.0474 .1038 .1869 .064 Uiso calc R 1 . . H
H5B -.1539 .1156 .1658 .064 Uiso calc R 1 . . H
H5C -.0972 .2366 .1892 .064 Uiso calc R 1 . . H
C6 -.0600(4) .0740(5) .0571(2) .0356(12) Uani d . 1 . . C
H6A -.0019 .0322 .0690 .053 Uiso calc R 1 . . H
H6B -.0599 .1015 .0118 .053 Uiso calc R 1 . . H
H6C -.1108 .0159 .0624 .053 Uiso calc R 1 . . H
C7 .1690(3) .5390(4) .0830(2) .0288(11) Uani d . 1 . . C
H7 .1994 .5487 .0437 .035 Uiso calc R 1 . . H
C8 .1689(4) .5619(7) .1990(2) .0503(16) Uani d . 1 . . C
H8A .2046 .5100 .2301 .075 Uiso calc R 1 . . H
H8B .1073 .5265 .1919 .075 Uiso calc R 1 . . H
H8C .1642 .6468 .2161 .075 Uiso calc R 1 . . H
C9 .3088(4) .6088(6) .1410(3) .0457(15) Uani d . 1 . . C
H9A .3104 .6975 .1526 .069 Uiso calc R 1 . . H
H9B .3354 .5974 .0987 .069 Uiso calc R 1 . . H
H9C .3443 .5608 .1739 .069 Uiso calc R 1 . . H
C10 .3397(3) .3263(4) .0183(2) .0254(10) Uani d . 1 . . C
H10 .3308 .3251 -.0276 .031 Uiso calc R 1 . . H
C11 .2055(3) .1938(5) .0219(3) .0403(13) Uani d . 1 . . C
H11A .2051 .1085 .0390 .060 Uiso calc R 1 . . H
H11B .2121 .1913 -.0251 .060 Uiso calc R 1 . . H
H11C .1479 .2354 .0312 .060 Uiso calc R 1 . . H
C12 .2910(4) .2611(5) .1234(2) .0426(14) Uani d . 1 . . C
H12A .3427 .3140 .1381 .064 Uiso calc R 1 . . H
H12B .3018 .1755 .1385 .064 Uiso calc R 1 . . H
H12C .2346 .2930 .1411 .064 Uiso calc R 1 . . H
C13 .5600(3) .4548(5) .1320(2) .0289(11) Uani d . 1 . . C
H13 .5639 .3728 .1149 .035 Uiso calc R 1 . . H
C14 .5831(4) .3590(6) .2373(3) .0511(16) Uani d . 1 . . C
H14A .6402 .3698 .2637 .077 Uiso calc R 1 . . H
H14B .5874 .2837 .2107 .077 Uiso calc R 1 . . H
H14C .5317 .3507 .2658 .077 Uiso calc R 1 . . H
C15 .5601(4) .5881(5) .2262(3) .0410(13) Uani d . 1 . . C
H15A .5086 .5863 .2548 .061 Uiso calc R 1 . . H
H15B .5493 .6526 .1930 .061 Uiso calc R 1 . . H
H15C .6168 .6068 .2517 .061 Uiso calc R 1 . . H
C16 .4309(3) .7511(5) .0232(2) .0297(11) Uani d . 1 . . C
H16 .4906 .7634 .0425 .036 Uiso calc R 1 . . H
C17 .2806(4) .8327(6) -.0066(3) .0464(15) Uani d . 1 . . C
H17A .2361 .8452 .0268 .070 Uiso calc R 1 . . H
H17B .2726 .7492 -.0255 .070 Uiso calc R 1 . . H
H17C .2709 .8957 -.0407 .070 Uiso calc R 1 . . H
C18 .3986(4) .9657(5) .0504(3) .0544(17) Uani d . 1 . . C
H18A .3572 .9865 .0847 .082 Uiso calc R 1 . . H
H18B .3939 1.0297 .0164 .082 Uiso calc R 1 . . H
H18C .4617 .9622 .0687 .082 Uiso calc R 1 . . H
B1 .3512(4) 1.0575(6) -.1535(3) .0440(16) Uani d D 1 . . B
F1 .3983(3) 1.1426(4) -.1170(2) .0996(17) Uani d D 1 . . F
F2 .3926(3) .9434(4) -.1456(3) .0956(16) Uani d D 1 . . F
F3 .3476(3) 1.0962(5) -.21693(19) .0932(15) Uani d D 1 . . F
F4 .2636(3) 1.0514(5) -.1329(2) .0854(14) Uani d D 1 . . F
B2 .1471(4) .9346(6) .1704(3) .0393(15) Uani d D 1 . . B
F5 .1487(5) .8794(7) .2291(3) .082(2) Uiso d PD .60 A 1 F
F6 .2399(4) .9413(7) .1532(4) .072(2) Uiso d PD .60 A 1 F
F7 .1151(6) 1.0544(7) .1702(4) .082(3) Uiso d PD .60 A 1 F
F8 .0971(6) .8624(9) .1259(4) .072(4) Uiso d PD .60 A 1 F
F5' .0992(6) .9174(8) .2276(4) .055(2) Uiso d PD .40 A 2 F
F6' .2376(6) .9241(14) .1838(7) .118(6) Uiso d PD .40 A 2 F
F7' .1279(7) 1.0598(8) .1532(5) .051(3) Uiso d PD .40 A 2 F
F8' .1166(9) .8609(11) .1199(5) .060(5) Uiso d PD .40 A 2 F

loop_
_atom_site_aniso_label
_atom_site_aniso_U_11
_atom_site_aniso_U_22
_atom_site_aniso_U_33
_atom_site_aniso_U_12
_atom_site_aniso_U_13
_atom_site_aniso_U_23
Ni1 .0330(5) .0299(5) .0219(4) .0006(4) .0053(4) .0019(4)
Ni2 .0263(4) .0188(4) .0213(4) .0001(4) .0000(3) .0000(4)
O1 .0355(19) .033(2) .0270(18) .0013(16) .0058(15) .0023(16)
O2 .043(2) .033(2) .0232(17) -.0031(17) .0066(15) .0032(15)
O3 .037(2) .041(2) .0252(17) .0002(18) .0028(14) .0048(17)
O4 .0290(18) .0304(19) .0279(18) -.0068(15) .0023(14) .0016(15)
O5 .0361(19) .0234(17) .0235(17) -.0019(15) -.0037(14) -.0017(14)
O6 .0306(18) .0243(18) .0298(18) .0041(15) -.0022(14) -.0015(15)
N1 .033(2) .043(3) .030(2) .006(2) .0064(18) -.001(2)
N2 .035(2) .025(2) .022(2) .0011(18) .0058(17) -.0004(17)
N3 .036(2) .034(2) .022(2) .0028(19) .0063(17) -.0017(18)
N4 .028(2) .023(2) .029(2) -.0005(17) .0028(17) .0007(17)
N5 .034(2) .032(2) .027(2) -.0057(18) -.0026(17) .0028(18)
N6 .031(2) .029(2) .045(3) .0059(19) -.0019(19) -.002(2)
C1 .034(3) .031(3) .032(3) .005(2) .005(2) .004(2)
C2 .057(4) .063(4) .041(3) .016(3) .000(3) -.017(3)
C3 .037(3) .065(4) .039(3) .008(3) .012(2) .006(3)
C4 .032(3) .032(3) .025(3) .000(2) .002(2) -.004(2)
C5 .057(4) .043(3) .029(3) -.003(3) .013(3) .006(3)
C6 .041(3) .031(3) .035(3) .005(2) .002(2) -.002(2)
C7 .040(3) .025(3) .022(2) .002(2) .008(2) .0004(19)
C8 .048(3) .081(5) .023(3) .010(3) .009(2) .002(3)
C9 .045(3) .052(4) .041(3) -.013(3) .009(3) -.012(3)
C10 .027(2) .022(2) .027(2) .005(2) .000(2) .002(2)
C11 .029(3) .037(3) .054(3) -.003(2) -.003(2) .010(3)
C12 .064(4) .033(3) .032(3) -.011(3) .012(3) .004(2)
C13 .028(3) .031(3) .028(3) -.004(2) -.004(2) .000(2)
C14 .066(4) .050(4) .036(3) -.001(3) -.006(3) .015(3)
C15 .051(3) .044(3) .028(3) -.008(3) .002(2) -.005(2)
C16 .029(3) .030(3) .030(3) .005(2) .004(2) .002(2)
C17 .033(3) .038(3) .068(4) .012(3) -.011(3) .006(3)
C18 .049(4) .030(3) .084(5) .008(3) -.001(3) -.012(3)
B1 .035(3) .046(4) .051(4) -.005(3) .003(3) -.013(3)
F1 .102(4) .072(3) .118(4) -.011(3) -.062(3) -.019(3)
F2 .105(4) .045(2) .140(4) .013(2) .038(3) -.010(3)
F3 .109(4) .121(4) .050(2) -.021(3) .011(2) .002(3)
F4 .050(2) .107(4) .101(3) .007(2) .019(2) .036(3)
B2 .040(4) .044(4) .034(3) .001(3) -.004(3) -.002(3)

loop_
_atom_type_symbol
_atom_type_description
_atom_type_scat_dispersion_real
_atom_type_scat_dispersion_imag
_atom_type_scat_source
C C 0.0033 0.0016 'International Tables Vol C Tables 4.2.6.8 and 6.1.1.4'
H H 0.0000 0.0000 'International Tables Vol C Tables 4.2.6.8 and 6.1.1.4'
B B 0.0013 0.0007 'International Tables Vol C Tables 4.2.6.8 and 6.1.1.4'
N N 0.0061 0.0033 'International Tables Vol C Tables 4.2.6.8 and 6.1.1.4'
O O 0.0106 0.0060 'International Tables Vol C Tables 4.2.6.8 and 6.1.1.4'
F F 0.0171 0.0103 'International Tables Vol C Tables 4.2.6.8 and 6.1.1.4'
Ni Ni 0.3393 1.1124 'International Tables Vol C Tables 4.2.6.8 and 6.1.1.4'

loop_
_geom_angle_atom_site_label_1
_geom_angle_atom_site_label_2
_geom_angle_atom_site_label_3
_geom_angle_site_symmetry_1
_geom_angle_site_symmetry_3
_geom_angle
_geom_angle_publ_flag
O2 Ni1 O2 3_565 . 180.0 ?
O2 Ni1 O3 3_565 . 90.76(14) ?
O1 Ni1 O2 . . 89.65(13) y
O1 Ni1 O3 . . 87.65(13) y
O2 Ni1 O3 . . 89.24(14) y
O2 Ni1 O3 3_565 3_565 89.24(14) ?
O2 Ni1 O3 . 3_565 90.76(14) ?
O3 Ni1 O3 . 3_565 180.0 ?
O2 Ni1 O1 3_565 3_565 89.65(13) ?
O2 Ni1 O1 . 3_565 90.35(13) ?
O3 Ni1 O1 . 3_565 92.35(13) ?
O3 Ni1 O1 3_565 3_565 87.65(13) ?
O2 Ni1 O1 3_565 . 90.35(13) ?
O3 Ni1 O1 3_565 . 92.35(13) ?
O1 Ni1 O1 3_565 . 180.0 ?
O6 Ni2 O6 3_665 . 180.0 ?
O6 Ni2 O5 3_665 . 89.16(13) ?
O4 Ni2 O5 . . 86.48(13) y
O4 Ni2 O6 . . 90.48(13) y
O5 Ni2 O6 . . 90.84(13) y
O6 Ni2 O5 3_665 3_665 90.84(13) ?
O6 Ni2 O5 . 3_665 89.16(13) ?
O5 Ni2 O5 . 3_665 180.0 ?
O6 Ni2 O4 3_665 3_665 90.48(13) ?
O6 Ni2 O4 . 3_665 89.52(13) ?
O5 Ni2 O4 . 3_665 93.52(13) ?
O5 Ni2 O4 3_665 3_665 86.48(13) ?
O6 Ni2 O4 3_665 . 89.52(13) ?
O5 Ni2 O4 3_665 . 93.52(13) ?
O4 Ni2 O4 3_665 . 180.0 ?
Ni1 O1 C1 . . 119.9(3) y
Ni1 O2 C4 . . 120.0(3) y
Ni1 O3 C7 . . 127.2(3) y
Ni2 O4 C10 . . 131.3(3) y
Ni2 O5 C13 . . 118.0(3) y
Ni2 O6 C16 . . 124.0(3) y
C1 N1 C3 . . 121.9(5) ?
C1 N1 C2 . . 121.4(5) ?
C3 N1 C2 . . 116.8(4) ?
C4 N2 C6 . . 121.6(4) ?
C4 N2 C5 . . 121.1(4) ?
C6 N2 C5 . . 117.3(4) ?
C7 N3 C9 . . 123.3(4) ?
C7 N3 C8 . . 120.6(4) ?
C9 N3 C8 . . 115.8(4) ?
C10 N4 C11 . . 121.8(4) ?
C10 N4 C12 . . 120.9(4) ?
C11 N4 C12 . . 117.3(4) ?
C13 N5 C15 . . 122.0(4) ?
C13 N5 C14 . . 120.7(5) ?
C15 N5 C14 . . 117.3(4) ?
C16 N6 C18 . . 121.8(4) ?
C16 N6 C17 . . 121.4(5) ?
C18 N6 C17 . . 116.9(4) ?
O1 C1 N1 . . 123.7(5) ?
O2 C4 N2 . . 124.2(5) ?
O3 C7 N3 . . 123.5(4) ?
O4 C10 N4 . . 124.1(4) ?
O5 C13 N5 . . 124.7(5) ?
O6 C16 N6 . . 123.4(5) ?
F1 B1 F4 . . 108.5(5) ?
F1 B1 F2 . . 109.1(5) ?
F4 B1 F2 . . 109.6(5) ?
F1 B1 F3 . . 108.7(6) ?
F4 B1 F3 . . 108.6(5) ?
F2 B1 F3 . . 112.2(5) ?
F5 B2 F6 . . 105.8(6) ?
F5 B2 F7 . . 113.9(6) ?
F5 B2 F8 . . 109.6(6) ?
F6 B2 F7 . . 106.5(6) ?
F6 B2 F8 . . 110.1(6) ?
F7 B2 F8 . . 110.8(7) ?
F5' B2 F6' . . 109.9(7) ?
F5' B2 F7' . . 103.4(7) ?
F5' B2 F8' . . 113.9(7) ?
F6' B2 F7' . . 108.2(8) ?
F6' B2 F8' . . 113.0(8) ?
F7' B2 F8' . . 107.8(7) ?

loop_
_geom_bond_atom_site_label_1
_geom_bond_atom_site_label_2
_geom_bond_site_symmetry_2
_geom_bond_distance
_geom_bond_publ_flag
Ni1 O2 3_565 2.038(3) ?
Ni1 O1 . 2.056(3) y
Ni1 O2 . 2.038(3) y
Ni1 O3 . 2.041(3) y
Ni1 O3 3_565 2.041(3) ?
Ni1 O1 3_565 2.056(3) ?
Ni2 O6 3_665 2.033(3) ?
Ni2 O4 . 2.066(3) y
Ni2 O5 . 2.049(3) y
Ni2 O6 . 2.033(3) y
Ni2 O5 3_665 2.049(3) ?
Ni2 O4 3_665 2.066(3) ?
O1 C1 . 1.253(6) ?
O2 C4 . 1.244(5) ?
O3 C7 . 1.243(6) ?
O4 C10 . 1.239(5) ?
O5 C13 . 1.254(6) ?
O6 C16 . 1.249(6) ?
N1 C1 . 1.309(6) ?
N1 C3 . 1.461(7) ?
N1 C2 . 1.461(7) ?
N2 C4 . 1.312(6) ?
N2 C6 . 1.448(6) ?
N2 C5 . 1.463(6) ?
N3 C7 . 1.306(6) ?
N3 C9 . 1.457(6) ?
N3 C8 . 1.461(6) ?
N4 C10 . 1.318(6) ?
N4 C11 . 1.456(6) ?
N4 C12 . 1.461(6) ?
N5 C13 . 1.308(6) ?
N5 C15 . 1.448(7) ?
N5 C14 . 1.465(7) ?
N6 C16 . 1.308(6) ?
N6 C18 . 1.459(7) ?
N6 C17 . 1.459(6) ?
B1 F1 . 1.349(7) ?
B1 F4 . 1.370(7) ?
B1 F2 . 1.370(7) ?
B1 F3 . 1.372(7) ?
B2 F6' . 1.342(10) ?
B2 F5 . 1.348(8) ?
B2 F8' . 1.365(9) ?
B2 F7 . 1.366(8) ?
B2 F8 . 1.380(8) ?
B2 F7' . 1.412(9) ?
B2 F5' . 1.415(8) ?
B2 F6 . 1.420(8) ?

loop_
_geom_hbond_atom_site_label_D
_geom_hbond_atom_site_label_H
_geom_hbond_atom_site_label_A
_geom_hbond_site_symmetry_A
_geom_hbond_distance_HA
_geom_hbond_distance_DA
_geom_hbond_angle_DHA
_geom_hbond_publ_flag
C4 H4 O1 . 2.46 2.989(6) 114.9 y
C1 H1 O2 2_565 2.68 3.142(6) 110.4 y
C16 H16 O5 . 2.69 3.110(6) 107.3 y
C13 H13 O6 2_665 2.42 2.975(6) 117.2 y
C16 H16 F1 2_675 2.40 . 154.8 ?
C18 H18C F1 2_675 2.50 . 155.2 ?
C8 H8A F3 4_576 2.57 . 157.4 ?
C2 H2B F4 2_575 2.47 . 145.4 ?
C3 H5B F4 2_565 2.47 . 153.3 ?
C17 H17C F4 . 2.53 . 173.4 ?
C5 H5C F5 3_545 2.42 . 156.1 ?
C8 H8C F5 . 2.52 . 164.9 ?
C14 H14A F6 3_645 2.51 . 164.1 ?
C18 H18A F6 . 2.33 . 153.2 ?
C2 H2A F7 3_545 2.57 . 159.1 ?
C5 H5A F7 1_545 2.47 . 135.8 ?
C1 H1 F8 . 2.60 . 157.0 ?
C2 H2C F8 . 2.58 . 161.0 ?
C6 H6A F8 1_545 2.57 . 153.9 ?
C2 H2C F5' . 2.54 . 148.7 ?
C5 H5C F5' 3_545 2.59 . 168.1 ?
C14 H14A F6' 3_645 2.12 . 170.7 ?
C6 H6A F7' 1_545 2.53 . 136.9 ?

loop_
_geom_torsion_atom_site_label_1
_geom_torsion_atom_site_label_2
_geom_torsion_atom_site_label_3
_geom_torsion_atom_site_label_4
_geom_torsion_site_symmetry_1
_geom_torsion
_geom_torsion_publ_flag
O1 Ni1 O3 C7 3_565 43.2(4) yes
O2 Ni1 O3 C7 3_565 -46.5(4) yes
O6 Ni2 O4 C10 . 84.4(4) yes
O5 Ni2 O4 C10 3_665 -4.8(4) yes
C3 N1 C1 O1 . -0.5(8) ?
C2 N1 C1 O1 . 179.7(5) ?
C6 N2 C4 O2 . 2.2(8) ?
C5 N2 C4 O2 . 179.4(5) ?
C9 N3 C7 O3 . -179.9(5) ?
C8 N3 C7 O3 . -5.0(8) ?
C11 N4 C10 O4 . 178.8(5) ?
C12 N4 C10 O4 . 0.5(7) ?
C15 N5 C13 O5 . 2.2(8) ?
C14 N5 C13 O5 . 180.0(5) ?
C18 N6 C16 O6 . -179.9(5) ?
C17 N6 C16 O6 . -0.2(8) ?
